data_1536627
loop_
_publ_author_name
'Withers, R.L.'
'James, M.'
'Goossens, D.J.'

_publ_section_title
;
 Atomic ordering in the doped rare earth cobaltates Ln0.33 Sr0.67 Co O3-d
 (Ln = Y(3+), Ho(3+) and Dy(3+))
;
_journal_name_full 'Journal of Solid State Chemistry'
_journal_page_first 198
_journal_page_last 208
_journal_volume 174
_journal_year 2003
_chemical_formula_sum 'Co O2.79 Sr0.67 Y0.33'
_chemical_name_systematic 'Y0.33 Sr0.67 Co O2.79'
_space_group_IT_number 139
_symmetry_space_group_name_Hall '-I 4 2'
_symmetry_space_group_name_H-M 'I 4/m m m'
_cell_angle_alpha 90
_cell_angle_beta 90
_cell_angle_gamma 90
_cell_formula_units_Z 16
_cell_length_a 7.6282
_cell_length_b 7.6282
_cell_length_c 15.3337
_cell_volume 892.259
_citation_journal_id_ASTM JSSCBI
_cod_data_source_file Withers_JSSCBI_2003_935.cif
_cod_data_source_block Co1O2.79Sr0.67Y0.33
_cod_original_cell_volume 892.2593
_cod_original_formula_sum 'Co1 O2.79 Sr0.67 Y0.33'
_cod_database_code 1536627

loop_
_symmetry_equiv_pos_as_xyz
x,y,z
-y,x,z
-x,-y,z
y,-x,z
x,-y,-z
y,x,-z
-x,y,-z
-y,-x,-z
-x,-y,-z
y,-x,-z
x,y,-z
-y,x,-z
-x,y,z
-y,-x,z
x,-y,z
y,x,z
x+1/2,y+1/2,z+1/2
-y+1/2,x+1/2,z+1/2
-x+1/2,-y+1/2,z+1/2
y+1/2,-x+1/2,z+1/2
x+1/2,-y+1/2,-z+1/2
y+1/2,x+1/2,-z+1/2
-x+1/2,y+1/2,-z+1/2
-y+1/2,-x+1/2,-z+1/2
-x+1/2,-y+1/2,-z+1/2
y+1/2,-x+1/2,-z+1/2
x+1/2,y+1/2,-z+1/2
-y+1/2,x+1/2,-z+1/2
-x+1/2,y+1/2,z+1/2
-y+1/2,-x+1/2,z+1/2
x+1/2,-y+1/2,z+1/2
y+1/2,x+1/2,z+1/2

loop_
_atom_site_label
_atom_site_type_symbol
_atom_site_fract_x
_atom_site_fract_y
_atom_site_fract_z
_atom_site_occupancy
_atom_site_U_iso_or_equiv
Sr1 Sr+2 0 0 0.62 1 0.0
Co1 Co+3 0.2493 0.2493 0 1 0.0
Co2 Co+3 0.25 0.25 0.25 1 0.0
O1 O-2 0.2213 0.2213 0.1223 1 0.0
O4 O-2 0 0.2461 0.2532 1 0.0
O3 O-2 0.2265 0.5 0 1 0.0
O2 O-2 0.2547 0 0 0.58 0.0
Sr2 Sr+2 0 0.5 0.1344 0.83 0.0
Y1 Y+3 0 0 0.1488 1 0.0
Y2 Y+3 0 0.5 0.1344 0.17 0.0
